data_7037523
loop_
_publ_author_name
'Zhao, Jiong-Peng'
'Xie, Yabo'
'Li, Jian-Rong'
'Bu, Xian-He'

_publ_section_title
;
 Structural and magnetic modulations of copper(ii) azido complexes:
 unexpected in situ reactions of mono-N-donor pyridine-based co-ligands.
;
_journal_issue 4
_journal_name_full 'Dalton transactions (Cambridge, England : 2003)'
_journal_page_first 1514
_journal_page_last 1524
_journal_paper_doi 10.1039/c5dt03667d
_journal_volume 45
_journal_year 2016
_chemical_formula_moiety 'C10 H10 Cu3 N20'
_chemical_formula_sum 'C10 H10 Cu3 N20'
_chemical_formula_weight 601.00
_chemical_name_systematic
; 
 ? 
;
_space_group_IT_number 14
_symmetry_cell_setting monoclinic
_symmetry_space_group_name_Hall '-P 2ybc'
_symmetry_space_group_name_H-M 'P 1 21/c 1'
_atom_sites_solution_hydrogens geom
_atom_sites_solution_primary direct
_atom_sites_solution_secondary difmap
_audit_creation_method SHELXL-97
_audit_update_record
;
2015-08-14 deposited with the CCDC.
2015-12-02 downloaded from the CCDC.
;
_cell_angle_alpha 90.00
_cell_angle_beta 90.73(3)
_cell_angle_gamma 90.00
_cell_formula_units_Z 2
_cell_length_a 10.664(2)
_cell_length_b 11.639(2)
_cell_length_c 8.0406(16)
_cell_measurement_reflns_used 2560
_cell_measurement_temperature 293(2)
_cell_measurement_theta_max 27.9283
_cell_measurement_theta_min 2.5332
_cell_volume 997.9(3)
_computing_cell_refinement RAPID-AUTO
_computing_data_collection 'RAPID-AUTO (Rigaku, 2004)'
_computing_data_reduction 'CrystalStructure (Rigaku/MSC'2004)'
_computing_molecular_graphics 'SHELXTL (Bruker, 1998)'
_computing_publication_material SHELXTL
_computing_structure_refinement SHELXL-97
_computing_structure_solution SHELXS-97
_diffrn_ambient_temperature 293(2)
_diffrn_detector_area_resol_mean 10.000
_diffrn_measured_fraction_theta_full 0.997
_diffrn_measured_fraction_theta_max 0.997
_diffrn_measurement_device_type 'Rigaku R-AXIS RAPID IP'
_diffrn_measurement_method \w
_diffrn_radiation_monochromator graphite
_diffrn_radiation_source 'fine-focus sealed tube'
_diffrn_radiation_type MoK\a
_diffrn_radiation_wavelength 0.71073
_diffrn_reflns_av_R_equivalents 0.0462
_diffrn_reflns_av_sigmaI/netI 0.0359
_diffrn_reflns_limit_h_max 13
_diffrn_reflns_limit_h_min -14
_diffrn_reflns_limit_k_max 15
_diffrn_reflns_limit_k_min -13
_diffrn_reflns_limit_l_max 10
_diffrn_reflns_limit_l_min -10
_diffrn_reflns_number 10710
_diffrn_reflns_theta_full 27.93
_diffrn_reflns_theta_max 27.93
_diffrn_reflns_theta_min 2.59
_diffrn_standards_decay_% 0
_diffrn_standards_interval_count 0
_diffrn_standards_interval_time 0
_diffrn_standards_number 0
_exptl_absorpt_coefficient_mu 3.218
_exptl_absorpt_correction_T_max 1.0000
_exptl_absorpt_correction_T_min 0.8979
_exptl_absorpt_correction_type multi-scan
_exptl_absorpt_process_details 'ABSCOR (Higashi, 1995)'
_exptl_crystal_colour 'Dark green'
_exptl_crystal_density_diffrn 2.000
_exptl_crystal_density_method 'not measured'
_exptl_crystal_description Block
_exptl_crystal_F_000 594
_exptl_crystal_size_max 0.22
_exptl_crystal_size_mid 0.14
_exptl_crystal_size_min 0.12
_refine_diff_density_max 0.942
_refine_diff_density_min -0.687
_refine_diff_density_rms 0.112
_refine_ls_extinction_method none
_refine_ls_goodness_of_fit_ref 1.100
_refine_ls_hydrogen_treatment constr
_refine_ls_matrix_type full
_refine_ls_number_parameters 151
_refine_ls_number_reflns 2394
_refine_ls_number_restraints 0
_refine_ls_restrained_S_all 1.100
_refine_ls_R_factor_all 0.0421
_refine_ls_R_factor_gt 0.0362
_refine_ls_shift/su_max 0.000
_refine_ls_shift/su_mean 0.000
_refine_ls_structure_factor_coef Fsqd
_refine_ls_weighting_details 'calc w=1/[\s^2^(Fo^2^)+(0.0441P)^2^+0.1146P] where P=(Fo^2^+2Fc^2^)/3'
_refine_ls_weighting_scheme calc
_refine_ls_wR_factor_gt 0.0803
_refine_ls_wR_factor_ref 0.0833
_reflns_number_gt 2115
_reflns_number_total 2394
_reflns_threshold_expression I>2sigma(I)
_cod_data_source_file c5dt03667d2.cif
_cod_data_source_block 1
_cod_depositor_comments
;
The following automatic conversions were performed:

'_symmetry_cell_setting' value 'Monoclinic' changed to 'monoclinic'
according to
/usr/data/users/saulius/crontab/automatic-downloads/rss-feeds/RSC/lib/dictionaries/cif_core.dic
dictionary named 'cif_core.dic' version 2.4.2 from 2011-04-26.

'_exptl_absorpt_correction_type' value 'Multi-scan' changed to
'multi-scan' according to
/usr/data/users/saulius/crontab/automatic-downloads/rss-feeds/RSC/lib/dictionaries/cif_core.dic
dictionary named 'cif_core.dic' version 2.4.2 from 2011-04-26.

Automatic conversion script
Id: cif_fix_values 4268 2015-11-12 08:31:59Z antanas 

 Adding full bibliography for 7037523--7037526.cif.
;
_cod_original_sg_symbol_Hall -P_2ybc
_cod_original_sg_symbol_H-M P2(1)/c
_cod_database_code 7037523

loop_
_symmetry_equiv_pos_as_xyz
'x, y, z'
'-x, y+1/2, -z+1/2'
'-x, -y, -z'
'x, -y-1/2, z-1/2'

loop_
_atom_site_label
_atom_site_type_symbol
_atom_site_fract_x
_atom_site_fract_y
_atom_site_fract_z
_atom_site_U_iso_or_equiv
_atom_site_adp_type
_atom_site_occupancy
_atom_site_symmetry_multiplicity
_atom_site_calc_flag
_atom_site_refinement_flags
Cu1 Cu 0.92909(3) 0.39011(3) 0.15968(4) 0.01336(11) Uani 1 1 d .
Cu2 Cu 1.0000 0.5000 0.5000 0.01463(13) Uani 1 2 d S
N1 N 0.7651(2) 0.37105(19) 0.0408(3) 0.0143(4) Uani 1 1 d .
N2 N 1.0782(2) 0.4140(2) 0.3144(3) 0.0147(5) Uani 1 1 d .
N3 N 1.1719(2) 0.3539(2) 0.3110(3) 0.0164(5) Uani 1 1 d .
N4 N 1.2597(2) 0.2986(2) 0.3031(3) 0.0291(6) Uani 1 1 d .
N5 N 0.8518(2) 0.4660(2) 0.3588(3) 0.0167(5) Uani 1 1 d .
N6 N 0.7432(2) 0.49297(19) 0.3817(3) 0.0156(5) Uani 1 1 d .
N7 N 0.6411(2) 0.5174(2) 0.4040(3) 0.0291(6) Uani 1 1 d .
N8 N 1.0345(2) 0.37617(19) -0.0426(3) 0.0151(5) Uani 1 1 d .
N9 N 0.9901(2) 0.34300(19) -0.1704(3) 0.0136(4) Uani 1 1 d .
N10 N 0.9507(2) 0.3117(2) -0.2984(3) 0.0203(5) Uani 1 1 d .
C1 C 0.7181(2) 0.4588(2) -0.0502(3) 0.0171(5) Uani 1 1 d .
H1A H 0.7634 0.5269 -0.0557 0.021 Uiso 1 1 calc R
C2 C 0.6050(3) 0.4510(3) -0.1358(3) 0.0211(6) Uani 1 1 d .
H2A H 0.5761 0.5120 -0.2004 0.025 Uiso 1 1 calc R
C3 C 0.5356(3) 0.3511(3) -0.1237(3) 0.0217(6) Uani 1 1 d .
H3A H 0.4589 0.3442 -0.1789 0.026 Uiso 1 1 calc R
C4 C 0.5822(3) 0.2616(3) -0.0281(4) 0.0224(6) Uani 1 1 d .
H4A H 0.5367 0.1939 -0.0168 0.027 Uiso 1 1 calc R
C5 C 0.6974(3) 0.2741(2) 0.0502(3) 0.0188(6) Uani 1 1 d .
H5B H 0.7294 0.2129 0.1119 0.023 Uiso 1 1 calc R

loop_
_atom_site_aniso_label
_atom_site_aniso_U_11
_atom_site_aniso_U_22
_atom_site_aniso_U_33
_atom_site_aniso_U_23
_atom_site_aniso_U_13
_atom_site_aniso_U_12
Cu1 0.01215(18) 0.0183(2) 0.00963(16) -0.00210(11) -0.00151(12) -0.00007(12)
Cu2 0.0119(2) 0.0211(3) 0.0109(2) -0.00473(17) -0.00211(16) 0.00232(17)
N1 0.0116(10) 0.0197(12) 0.0115(10) -0.0019(9) -0.0009(8) -0.0019(9)
N2 0.0133(11) 0.0181(12) 0.0127(10) -0.0040(9) -0.0039(8) 0.0033(9)
N3 0.0162(11) 0.0190(12) 0.0140(10) -0.0007(9) -0.0004(9) -0.0001(10)
N4 0.0198(13) 0.0281(15) 0.0395(15) -0.0008(12) 0.0029(11) 0.0072(11)
N5 0.0127(11) 0.0258(12) 0.0117(10) -0.0055(9) -0.0003(8) 0.0008(10)
N6 0.0145(12) 0.0191(12) 0.0131(10) 0.0000(8) -0.0017(9) 0.0000(9)
N7 0.0174(13) 0.0382(16) 0.0317(14) -0.0019(12) -0.0004(10) 0.0041(11)
N8 0.0153(11) 0.0191(12) 0.0108(10) -0.0030(8) 0.0010(8) -0.0020(9)
N9 0.0153(11) 0.0107(11) 0.0148(10) 0.0012(8) 0.0010(8) 0.0009(9)
N10 0.0266(12) 0.0207(12) 0.0135(10) -0.0046(9) -0.0067(9) 0.0015(10)
C1 0.0148(12) 0.0202(14) 0.0164(12) 0.0028(11) -0.0010(10) -0.0039(11)
C2 0.0180(13) 0.0243(16) 0.0208(13) 0.0030(11) -0.0026(11) 0.0005(12)
C3 0.0164(13) 0.0278(16) 0.0209(13) -0.0027(12) -0.0044(11) -0.0002(12)
C4 0.0190(13) 0.0224(15) 0.0258(14) -0.0030(12) 0.0000(11) -0.0048(12)
C5 0.0205(13) 0.0166(14) 0.0194(13) 0.0009(11) -0.0004(11) 0.0006(11)

loop_
_atom_type_symbol
_atom_type_description
_atom_type_scat_dispersion_real
_atom_type_scat_dispersion_imag
_atom_type_scat_source
C C 0.0033 0.0016 'International Tables Vol C Tables 4.2.6.8 and 6.1.1.4'
H H 0.0000 0.0000 'International Tables Vol C Tables 4.2.6.8 and 6.1.1.4'
N N 0.0061 0.0033 'International Tables Vol C Tables 4.2.6.8 and 6.1.1.4'
O O 0.0106 0.0060 'International Tables Vol C Tables 4.2.6.8 and 6.1.1.4'
Cu Cu 0.3201 1.2651 'International Tables Vol C Tables 4.2.6.8 and 6.1.1.4'

loop_
_geom_angle_atom_site_label_1
_geom_angle_atom_site_label_2
_geom_angle_atom_site_label_3
_geom_angle
_geom_angle_site_symmetry_1
_geom_angle_site_symmetry_3
N1 Cu1 N8 95.77(9) . .
N1 Cu1 N5 93.67(9) . .
N8 Cu1 N5 157.54(9) . .
N1 Cu1 N2 170.45(9) . .
N8 Cu1 N2 93.76(9) . .
N5 Cu1 N2 77.16(9) . .
N1 Cu1 N10 92.34(9) . 4_566
N8 Cu1 N10 88.88(9) . 4_566
N5 Cu1 N10 111.07(9) . 4_566
N2 Cu1 N10 88.54(9) . 4_566
N5 Cu2 N5 180.0 3_766 .
N5 Cu2 N2 101.09(9) 3_766 .
N5 Cu2 N2 78.91(9) . .
N5 Cu2 N2 78.91(9) 3_766 3_766
N5 Cu2 N2 101.09(9) . 3_766
N2 Cu2 N2 180.000(1) . 3_766
C5 N1 C1 118.1(2) . .
C5 N1 Cu1 122.37(18) . .
C1 N1 Cu1 119.53(18) . .
N3 N2 Cu2 130.99(18) . .
N3 N2 Cu1 123.00(18) . .
Cu2 N2 Cu1 101.35(9) . .
N4 N3 N2 178.0(3) . .
N6 N5 Cu2 128.17(18) . .
N6 N5 Cu1 129.34(18) . .
Cu2 N5 Cu1 102.24(10) . .
N7 N6 N5 179.3(3) . .
N9 N8 Cu1 120.49(19) . .
N10 N9 N8 177.4(3) . .
N9 N10 Cu1 117.76(18) . 4_565
N1 C1 C2 122.4(3) . .
N1 C1 H1A 118.8 . .
C2 C1 H1A 118.8 . .
C3 C2 C1 118.9(3) . .
C3 C2 H2A 120.5 . .
C1 C2 H2A 120.5 . .
C2 C3 C4 119.0(3) . .
C2 C3 H3A 120.5 . .
C4 C3 H3A 120.5 . .
C5 C4 C3 119.0(3) . .
C5 C4 H4A 120.5 . .
C3 C4 H4A 120.5 . .
N1 C5 C4 122.6(3) . .
N1 C5 H5B 118.7 . .
C4 C5 H5B 118.7 . .

loop_
_geom_bond_atom_site_label_1
_geom_bond_atom_site_label_2
_geom_bond_distance
_geom_bond_site_symmetry_2
Cu1 N1 1.995(2) .
Cu1 N8 1.995(2) .
Cu1 N5 2.014(2) .
Cu1 N2 2.025(2) .
Cu1 N10 2.384(2) 4_566
Cu2 N5 1.975(2) 3_766
Cu2 N5 1.975(2) .
Cu2 N2 1.989(2) .
Cu2 N2 1.989(2) 3_766
N1 C5 1.342(3) .
N1 C1 1.349(3) .
N2 N3 1.220(3) .
N3 N4 1.139(3) .
N5 N6 1.216(3) .
N6 N7 1.142(3) .
N8 N9 1.191(3) .
N9 N10 1.165(3) .
N10 Cu1 2.384(2) 4_565
C1 C2 1.384(4) .
C1 H1A 0.9300 .
C2 C3 1.382(4) .
C2 H2A 0.9300 .
C3 C4 1.384(4) .
C3 H3A 0.9300 .
C4 C5 1.381(4) .
C4 H4A 0.9300 .
C5 H5B 0.9300 .

loop_
_geom_torsion_atom_site_label_1
_geom_torsion_atom_site_label_2
_geom_torsion_atom_site_label_3
_geom_torsion_atom_site_label_4
_geom_torsion
_geom_torsion_site_symmetry_1
_geom_torsion_site_symmetry_4
N8 Cu1 N1 C5 106.1(2) . .
N5 Cu1 N1 C5 -94.3(2) . .
N2 Cu1 N1 C5 -78.2(6) . .
N10 Cu1 N1 C5 17.0(2) 4_566 .
N8 Cu1 N1 C1 -75.2(2) . .
N5 Cu1 N1 C1 84.4(2) . .
N2 Cu1 N1 C1 100.5(6) . .
N10 Cu1 N1 C1 -164.3(2) 4_566 .
N5 Cu2 N2 N3 28.9(3) 3_766 .
N5 Cu2 N2 N3 -151.1(3) . .
N2 Cu2 N2 N3 -164(100) 3_766 .
N5 Cu2 N2 Cu1 -175.56(9) 3_766 .
N5 Cu2 N2 Cu1 4.44(9) . .
N2 Cu2 N2 Cu1 -8(100) 3_766 .
N1 Cu1 N2 N3 137.2(5) . .
N8 Cu1 N2 N3 -47.0(2) . .
N5 Cu1 N2 N3 153.8(2) . .
N10 Cu1 N2 N3 41.8(2) 4_566 .
N1 Cu1 N2 Cu2 -20.9(6) . .
N8 Cu1 N2 Cu2 154.83(10) . .
N5 Cu1 N2 Cu2 -4.38(9) . .
N10 Cu1 N2 Cu2 -116.39(10) 4_566 .
Cu2 N2 N3 N4 -153(8) . .
Cu1 N2 N3 N4 56(8) . .
N5 Cu2 N5 N6 -22(100) 3_766 .
N2 Cu2 N5 N6 -179.1(3) . .
N2 Cu2 N5 N6 0.9(3) 3_766 .
N5 Cu2 N5 Cu1 152(100) 3_766 .
N2 Cu2 N5 Cu1 -4.48(10) . .
N2 Cu2 N5 Cu1 175.52(10) 3_766 .
N1 Cu1 N5 N6 -3.7(3) . .
N8 Cu1 N5 N6 111.0(3) . .
N2 Cu1 N5 N6 179.0(3) . .
N10 Cu1 N5 N6 -97.6(3) 4_566 .
N1 Cu1 N5 Cu2 -178.28(10) . .
N8 Cu1 N5 Cu2 -63.5(3) . .
N2 Cu1 N5 Cu2 4.43(9) . .
N10 Cu1 N5 Cu2 87.79(11) 4_566 .
Cu2 N5 N6 N7 -88(28) . .
Cu1 N5 N6 N7 99(28) . .
N1 Cu1 N8 N9 -12.3(2) . .
N5 Cu1 N8 N9 -126.7(2) . .
N2 Cu1 N8 N9 168.4(2) . .
N10 Cu1 N8 N9 79.9(2) 4_566 .
Cu1 N8 N9 N10 170(6) . .
N8 N9 N10 Cu1 109(6) . 4_565
C5 N1 C1 C2 -1.3(4) . .
Cu1 N1 C1 C2 179.9(2) . .
N1 C1 C2 C3 2.0(4) . .
C1 C2 C3 C4 -0.8(4) . .
C2 C3 C4 C5 -0.9(4) . .
C1 N1 C5 C4 -0.5(4) . .
Cu1 N1 C5 C4 178.2(2) . .
C3 C4 C5 N1 1.7(4) . .
